data_4129748
loop_
_publ_author_name
'Friedfeld, Max R.'
'Shevlin, Michael'
'Margulieux, Grant W.'
'Campeau, Louis-Charles'
'Chirik, Paul J.'

_publ_section_title
;
 Cobalt-Catalyzed Enantioselective Hydrogenation of Minimally
 Functionalized Alkenes: Isotopic Labeling Provides Insight into the
 Origin of Stereoselectivity and Alkene Insertion Preferences.
;
_journal_issue 10
_journal_name_full 'Journal of the American Chemical Society'
_journal_page_first 3314
_journal_page_last 3324
_journal_paper_doi 10.1021/jacs.5b10148
_journal_volume 138
_journal_year 2016
_chemical_absolute_configuration ad
_chemical_formula_sum 'C17 H18 O'
_chemical_formula_weight 238.31
_space_group_crystal_system orthorhombic
_space_group_IT_number 19
_space_group_name_Hall 'P 2ac 2ab'
_space_group_name_H-M_alt 'P 21 21 21'
_atom_sites_solution_hydrogens geom
_audit_creation_method SHELXL-2014
_cell_angle_alpha 90
_cell_angle_beta 90
_cell_angle_gamma 90
_cell_formula_units_Z 4
_cell_length_a 5.49670(10)
_cell_length_b 8.2618(2)
_cell_length_c 28.2779(7)
_cell_measurement_reflns_used 4223
_cell_measurement_temperature 100(2)
_cell_measurement_theta_max 63.66
_cell_measurement_theta_min 3.13
_cell_volume 1284.17(5)
_computing_cell_refinement 'Bruker SAINT'
_computing_data_reduction 'Bruker SAINT'
_computing_molecular_graphics 'ORTEP 3 (Farraguia, 1997)'
_computing_structure_refinement 'SHELXL-2014 (Sheldrick, 2014)'
_computing_structure_solution 'SIR 92 (Giacavazzo, 1993)'
_diffrn_ambient_temperature 100(2)
_diffrn_measured_fraction_theta_full 0.977
_diffrn_measured_fraction_theta_max 0.977
_diffrn_measurement_device_type 'BRUKER APEX2 CCD'
_diffrn_measurement_method 'Phi and Omega Scans'
_diffrn_radiation_source 'fine-focus sealed tube'
_diffrn_radiation_type CuK\a
_diffrn_radiation_wavelength 1.54178
_diffrn_reflns_av_R_equivalents 0.0215
_diffrn_reflns_av_unetI/netI 0.0230
_diffrn_reflns_Laue_measured_fraction_full 0.901
_diffrn_reflns_Laue_measured_fraction_max 0.977
_diffrn_reflns_limit_h_max 6
_diffrn_reflns_limit_h_min -6
_diffrn_reflns_limit_k_max 9
_diffrn_reflns_limit_k_min -7
_diffrn_reflns_limit_l_max 32
_diffrn_reflns_limit_l_min -31
_diffrn_reflns_number 4226
_diffrn_reflns_point_group_measured_fraction_full 0.901
_diffrn_reflns_point_group_measured_fraction_max 0.982
_diffrn_reflns_theta_full 67.679
_diffrn_reflns_theta_max 63.658
_diffrn_reflns_theta_min 3.125
_exptl_absorpt_coefficient_mu 0.574
_exptl_absorpt_correction_T_max 0.7524
_exptl_absorpt_correction_T_min 0.6077
_exptl_absorpt_correction_type multi-scan
_exptl_absorpt_process_details 'SADABS V2008/1 (Bruker AXS)'
_exptl_crystal_colour colourless
_exptl_crystal_density_diffrn 1.233
_exptl_crystal_description Columnar
_exptl_crystal_F_000 512
_exptl_crystal_size_max 0.578
_exptl_crystal_size_mid 0.167
_exptl_crystal_size_min 0.105
_refine_diff_density_max 0.139
_refine_diff_density_min -0.154
_refine_diff_density_rms 0.030
_refine_ls_abs_structure_details
;
 Refined as an inversion twin.
;
_refine_ls_abs_structure_Flack -0.1(3)
_refine_ls_extinction_method none
_refine_ls_goodness_of_fit_ref 1.066
_refine_ls_hydrogen_treatment refxyz
_refine_ls_matrix_type full
_refine_ls_number_parameters 177
_refine_ls_number_reflns 2015
_refine_ls_number_restraints 0
_refine_ls_restrained_S_all 1.066
_refine_ls_R_factor_all 0.0254
_refine_ls_R_factor_gt 0.0245
_refine_ls_shift/su_max 0.000
_refine_ls_shift/su_mean 0.000
_refine_ls_structure_factor_coef Fsqd
_refine_ls_weighting_details 'w=1/[\s^2^(Fo^2^)+(0.0367P)^2^+0.1454P] where P=(Fo^2^+2Fc^2^)/3'
_refine_ls_weighting_scheme calc
_refine_ls_wR_factor_gt 0.0634
_refine_ls_wR_factor_ref 0.0639
_reflns_Friedel_coverage 0.666
_reflns_Friedel_fraction_full 0.901
_reflns_Friedel_fraction_max 0.989
_reflns_number_gt 1959
_reflns_number_total 2015
_reflns_threshold_expression 'I > 2\s(I)'
_cod_data_source_file ja5b10148_si_001.cif
_cod_data_source_block mrf61
_cod_database_code 4129748
_shelx_space_group_comment
;
The symmetry employed for this shelxl refinement is uniquely defined
by the following loop, which should always be used as a source of
symmetry information in preference to the above space-group names.
They are only intended as comments.
;
_shelx_estimated_absorpt_t_min 0.732
_shelx_estimated_absorpt_t_max 0.942
_shelxl_version_number 2014-3

loop_
_space_group_symop_operation_xyz
'x, y, z'
'-x+1/2, -y, z+1/2'
'-x, y+1/2, -z+1/2'
'x+1/2, -y+1/2, -z'

loop_
_atom_site_label
_atom_site_type_symbol
_atom_site_fract_x
_atom_site_fract_y
_atom_site_fract_z
_atom_site_U_iso_or_equiv
_atom_site_adp_type
_atom_site_occupancy
_atom_site_site_symmetry_order
_atom_site_calc_flag
_atom_site_refinement_flags_posn
_atom_site_refinement_flags_adp
C1 C 0.0125(3) 0.79219(19) 0.37830(5) 0.0218(3) Uani 1 1 d . .
H1 H -0.169(4) 0.8011(3) 0.37579(7) 0.026 Uiso 1 1 calc R U
C2 C 0.0676(3) 0.64069(19) 0.40658(5) 0.0209(3) Uani 1 1 d . .
C3 C -0.0788(3) 0.50398(19) 0.40046(6) 0.0255(4) Uani 1 1 d . .
H3 H -0.212(3) 0.5074(2) 0.3776(5) 0.031 Uiso 1 1 calc R U
C4 C -0.0386(3) 0.3639(2) 0.42615(6) 0.0303(4) Uani 1 1 d . .
H4 H -0.147(2) 0.269(2) 0.42208(11) 0.036 Uiso 1 1 calc R U
C5 C 0.1555(3) 0.3573(2) 0.45777(6) 0.0304(4) Uani 1 1 d . .
H5 H 0.1873(8) 0.259(2) 0.4756(4) 0.036 Uiso 1 1 calc R U
C6 C 0.3023(3) 0.4912(2) 0.46363(5) 0.0274(4) Uani 1 1 d . .
H6 H 0.441(3) 0.4852(2) 0.4857(5) 0.033 Uiso 1 1 calc R U
C7 C 0.2594(3) 0.63533(19) 0.43901(5) 0.0220(3) Uani 1 1 d . .
C8 C 0.4125(3) 0.7827(2) 0.45032(5) 0.0259(3) Uani 1 1 d . .
H8A H 0.587(3) 0.7516(5) 0.44892(5) 0.031 Uiso 1 1 calc R U
H8B H 0.3767(5) 0.8176(5) 0.4833(5) 0.031 Uiso 1 1 calc R U
C9 C 0.3708(3) 0.92610(19) 0.41718(6) 0.0256(4) Uani 1 1 d . .
H9A H 0.4283(9) 1.0270(14) 0.4327(2) 0.031 Uiso 1 1 calc R U
H9B H 0.4668(14) 0.9104(3) 0.3878(4) 0.031 Uiso 1 1 calc R U
C10 C 0.1028(3) 0.9431(2) 0.40472(6) 0.0258(4) Uani 1 1 d . .
H10A H 0.0787(5) 1.0422(14) 0.3842(3) 0.031 Uiso 1 1 calc R U
H10B H 0.0045(14) 0.9583(3) 0.4347(4) 0.031 Uiso 1 1 calc R U
C11 C 0.1132(3) 0.78936(18) 0.32809(5) 0.0197(3) Uani 1 1 d . .
C12 C 0.3107(3) 0.69744(18) 0.31442(5) 0.0209(3) Uani 1 1 d . .
H12 H 0.3869(15) 0.6251(14) 0.3375(5) 0.025 Uiso 1 1 calc R U
C13 C 0.4053(3) 0.70460(19) 0.26856(5) 0.0216(3) Uani 1 1 d . .
H13 H 0.547(3) 0.6379(14) 0.25968(19) 0.026 Uiso 1 1 calc R U
C14 C 0.2978(3) 0.80675(18) 0.23571(5) 0.0220(3) Uani 1 1 d . .
C15 C 0.0979(3) 0.90014(19) 0.24868(6) 0.0246(3) Uani 1 1 d . .
H15 H 0.0235(17) 0.9704(16) 0.2262(5) 0.030 Uiso 1 1 calc R U
C16 C 0.0074(3) 0.8912(2) 0.29404(5) 0.0239(3) Uani 1 1 d . .
H16 H -0.135(3) 0.9580(14) 0.3028(2) 0.029 Uiso 1 1 calc R U
C17 C 0.5792(3) 0.7328(2) 0.17502(6) 0.0310(4) Uani 1 1 d . .
H17A H 0.7201 0.7617 0.1945 0.047 Uiso 1 1 calc R U
H17B H 0.6146 0.7565 0.1418 0.047 Uiso 1 1 calc R U
H17C H 0.5444 0.6171 0.1786 0.047 Uiso 1 1 calc R U
O1 O 0.3738(2) 0.82429(14) 0.18978(4) 0.0289(3) Uani 1 1 d . .

loop_
_atom_site_aniso_label
_atom_site_aniso_U_11
_atom_site_aniso_U_22
_atom_site_aniso_U_33
_atom_site_aniso_U_23
_atom_site_aniso_U_13
_atom_site_aniso_U_12
C1 0.0160(8) 0.0242(8) 0.0254(8) -0.0006(6) 0.0016(6) 0.0032(7)
C2 0.0181(8) 0.0245(8) 0.0201(7) -0.0022(6) 0.0052(6) 0.0042(6)
C3 0.0212(8) 0.0273(8) 0.0280(8) -0.0040(6) 0.0023(6) 0.0020(7)
C4 0.0316(10) 0.0242(8) 0.0350(9) -0.0047(7) 0.0088(7) -0.0012(8)
C5 0.0396(10) 0.0241(8) 0.0276(8) 0.0024(7) 0.0085(7) 0.0073(7)
C6 0.0292(9) 0.0322(9) 0.0209(8) 0.0002(6) 0.0020(6) 0.0073(8)
C7 0.0195(8) 0.0275(8) 0.0190(7) -0.0021(6) 0.0047(6) 0.0044(7)
C8 0.0226(8) 0.0329(9) 0.0221(7) -0.0026(6) -0.0007(6) -0.0024(8)
C9 0.0274(9) 0.0245(8) 0.0249(8) -0.0046(6) 0.0032(7) -0.0026(7)
C10 0.0288(9) 0.0243(8) 0.0243(8) -0.0019(6) 0.0060(7) 0.0045(7)
C11 0.0157(7) 0.0203(7) 0.0231(7) -0.0020(6) -0.0026(6) -0.0010(7)
C12 0.0195(7) 0.0200(7) 0.0231(7) -0.0006(6) -0.0026(6) 0.0003(7)
C13 0.0190(8) 0.0203(7) 0.0255(7) -0.0038(6) 0.0013(6) 0.0007(7)
C14 0.0210(8) 0.0234(7) 0.0216(7) -0.0020(6) -0.0021(6) -0.0049(7)
C15 0.0220(7) 0.0258(8) 0.0260(8) 0.0037(6) -0.0066(7) 0.0008(7)
C16 0.0169(8) 0.0246(8) 0.0303(8) -0.0011(6) -0.0021(6) 0.0033(7)
C17 0.0301(9) 0.0366(9) 0.0264(8) -0.0026(7) 0.0068(7) -0.0012(8)
O1 0.0302(6) 0.0355(6) 0.0211(5) 0.0019(5) 0.0025(4) 0.0031(5)

loop_
_atom_type_symbol
_atom_type_description
_atom_type_scat_dispersion_real
_atom_type_scat_dispersion_imag
_atom_type_scat_source
C C 0.0181 0.0091 'International Tables Vol C Tables 4.2.6.8 and 6.1.1.4'
H H 0.0000 0.0000 'International Tables Vol C Tables 4.2.6.8 and 6.1.1.4'
O O 0.0492 0.0322 'International Tables Vol C Tables 4.2.6.8 and 6.1.1.4'

loop_
_geom_angle_atom_site_label_1
_geom_angle_atom_site_label_2
_geom_angle_atom_site_label_3
_geom_angle
C2 C1 C11 113.97(12)
C2 C1 C10 110.45(12)
C11 C1 C10 110.38(12)
C3 C2 C7 119.33(14)
C3 C2 C1 119.15(14)
C7 C2 C1 121.51(14)
C4 C3 C2 121.25(16)
C3 C4 C5 119.45(16)
C6 C5 C4 119.61(15)
C5 C6 C7 121.62(16)
C2 C7 C6 118.69(15)
C2 C7 C8 122.15(14)
C6 C7 C8 119.06(14)
C7 C8 C9 114.23(13)
C10 C9 C8 111.07(13)
C9 C10 C1 110.51(14)
C12 C11 C16 117.59(14)
C12 C11 C1 123.71(13)
C16 C11 C1 118.63(13)
C11 C12 C13 121.92(14)
C14 C13 C12 119.24(15)
O1 C14 C13 124.64(14)
O1 C14 C15 115.55(13)
C13 C14 C15 119.81(14)
C16 C15 C14 120.03(15)
C15 C16 C11 121.41(15)
C14 O1 C17 117.62(12)

loop_
_geom_bond_atom_site_label_1
_geom_bond_atom_site_label_2
_geom_bond_distance
C1 C2 1.516(2)
C1 C11 1.524(2)
C1 C10 1.536(2)
C2 C3 1.398(2)
C2 C7 1.398(2)
C3 C4 1.384(2)
C4 C5 1.393(3)
C5 C6 1.379(3)
C6 C7 1.400(2)
C7 C8 1.514(2)
C8 C9 1.528(2)
C9 C10 1.521(3)
C11 C12 1.380(2)
C11 C16 1.404(2)
C12 C13 1.398(2)
C13 C14 1.387(2)
C14 O1 1.3722(18)
C14 C15 1.392(2)
C15 C16 1.378(2)
C17 O1 1.421(2)

loop_
_geom_torsion_atom_site_label_1
_geom_torsion_atom_site_label_2
_geom_torsion_atom_site_label_3
_geom_torsion_atom_site_label_4
_geom_torsion
C11 C1 C2 C3 -81.59(17)
C10 C1 C2 C3 153.48(14)
C11 C1 C2 C7 99.19(16)
C10 C1 C2 C7 -25.74(18)
C7 C2 C3 C4 0.5(2)
C1 C2 C3 C4 -178.75(14)
C2 C3 C4 C5 -1.8(2)
C3 C4 C5 C6 1.0(2)
C4 C5 C6 C7 0.9(2)
C3 C2 C7 C6 1.5(2)
C1 C2 C7 C6 -179.33(13)
C3 C2 C7 C8 -174.99(14)
C1 C2 C7 C8 4.2(2)
C5 C6 C7 C2 -2.2(2)
C5 C6 C7 C8 174.37(14)
C2 C7 C8 C9 -10.7(2)
C6 C7 C8 C9 172.85(13)
C7 C8 C9 C10 39.14(18)
C8 C9 C10 C1 -62.13(16)
C2 C1 C10 C9 54.11(16)
C11 C1 C10 C9 -72.84(16)
C2 C1 C11 C12 -25.0(2)
C10 C1 C11 C12 100.01(17)
C2 C1 C11 C16 158.09(14)
C10 C1 C11 C16 -76.94(18)
C16 C11 C12 C13 0.3(2)
C1 C11 C12 C13 -176.63(14)
C11 C12 C13 C14 -0.1(2)
C12 C13 C14 O1 179.98(14)
C12 C13 C14 C15 -0.1(2)
O1 C14 C15 C16 179.97(14)
C13 C14 C15 C16 0.1(2)
C14 C15 C16 C11 0.2(2)
C12 C11 C16 C15 -0.4(2)
C1 C11 C16 C15 176.73(14)
C13 C14 O1 C17 -0.8(2)
C15 C14 O1 C17 179.28(14)
